data_1519890
loop_
_publ_author_name
'Coles, Simon J.'
'Hursthouse, Michael B.'
'Taylor, P. G.'

_publ_section_title
;
 C8H12ClFNO2Si
;
_journal_name_full 'Crystal Structure Report Archive'
_journal_page_first 608
_journal_year 2008
_chemical_formula_sum 'C8 H12 Cl F N O2 Si'
_chemical_formula_weight 236.73
_space_group_IT_number 2
_symmetry_cell_setting triclinic
_symmetry_space_group_name_Hall '-P 1'
_symmetry_space_group_name_H-M 'P -1'
_atom_sites_solution_hydrogens geom
_atom_sites_solution_primary direct
_atom_sites_solution_secondary difmap
_cell_angle_alpha 119.096(4)
_cell_angle_beta 96.715(5)
_cell_angle_gamma 98.833(5)
_cell_formula_units_Z 2
_cell_length_a 7.2306(5)
_cell_length_b 9.4023(8)
_cell_length_c 9.5351(8)
_cell_measurement_reflns_used 32799
_cell_measurement_temperature 120(2)
_cell_measurement_theta_max 27.48
_cell_measurement_theta_min 2.91
_cell_volume 545.76(8)
_computing_cell_refinement 'DENZO, COLLECT'
_computing_data_reduction 'DENZO, COLLECT'
_computing_molecular_graphics 'PLATON (Spek, 2003)'
_computing_structure_refinement 'SHELXL-97 (Sheldrick, 1997)'
_computing_structure_solution 'Sheldrick, G.M. (2008). Acta Cryst. A64, 112-1'
_diffrn_ambient_temperature 120(2)
_diffrn_detector_area_resol_mean 9.091
_diffrn_measured_fraction_theta_full 0.995
_diffrn_measured_fraction_theta_max 0.995
_diffrn_measurement_device_type 'Bruker-Nonius KappaCCD Area Detector'
_diffrn_measurement_method '\f and \w scans'
_diffrn_radiation_monochromator graphite
_diffrn_radiation_source 'Bruker-Nonius FR591 rotating anode'
_diffrn_radiation_type MoK\a
_diffrn_radiation_wavelength 0.71073
_diffrn_reflns_av_R_equivalents 0.0571
_diffrn_reflns_av_sigmaI/netI 0.0445
_diffrn_reflns_limit_h_max 9
_diffrn_reflns_limit_h_min -9
_diffrn_reflns_limit_k_max 12
_diffrn_reflns_limit_k_min -12
_diffrn_reflns_limit_l_max 12
_diffrn_reflns_limit_l_min -12
_diffrn_reflns_number 12277
_diffrn_reflns_theta_full 27.50
_diffrn_reflns_theta_max 27.50
_diffrn_reflns_theta_min 2.92
_exptl_absorpt_coefficient_mu 0.448
_exptl_absorpt_correction_T_max 0.9650
_exptl_absorpt_correction_T_min 0.8552
_exptl_absorpt_correction_type multi-scan
_exptl_absorpt_process_details 'SADABS V2.10 (Sheldrick, G.M., 2003)'
_exptl_crystal_colour colourless
_exptl_crystal_density_diffrn 1.441
_exptl_crystal_density_method 'not measured'
_exptl_crystal_description slab
_exptl_crystal_F_000 246
_exptl_crystal_size_max 0.36
_exptl_crystal_size_mid 0.26
_exptl_crystal_size_min 0.08
_refine_diff_density_max 2.752
_refine_diff_density_min -0.706
_refine_diff_density_rms 0.131
_refine_ls_extinction_method none
_refine_ls_goodness_of_fit_ref 1.064
_refine_ls_hydrogen_treatment constr
_refine_ls_matrix_type full
_refine_ls_number_parameters 129
_refine_ls_number_reflns 2511
_refine_ls_number_restraints 0
_refine_ls_restrained_S_all 1.064
_refine_ls_R_factor_all 0.1003
_refine_ls_R_factor_gt 0.0826
_refine_ls_shift/su_max 0.004
_refine_ls_shift/su_mean 0.001
_refine_ls_structure_factor_coef Fsqd
_refine_ls_weighting_details 'calc w=1/[\s^2^(Fo^2^)+(0.1212P)^2^+1.8567P] where P=(Fo^2^+2Fc^2^)/3'
_refine_ls_weighting_scheme calc
_refine_ls_wR_factor_gt 0.2210
_refine_ls_wR_factor_ref 0.2356
_reflns_number_gt 2001
_reflns_number_total 2511
_reflns_threshold_expression >2sigma(I)
_cod_data_source_file eCrystal-608.cif
_cod_data_source_block 2008src0940
_cod_depositor_comments
;
Citation :
Coles, Simon J. and Hursthouse, Michael B. and Taylor, P. G. (2008) 
University of Southampton, Crystal Structure Report Archive. 
(doi:10.5258/ecrystals/608)

More at:
http://ecrystals.chem.soton.ac.uk/608/

The following automatic conversions were performed:

'_symmetry_cell_setting' value 'Triclinic' changed to 'triclinic'
according to the built-in table from CIF Core dictionary named
'cif_core.dic' version 2.4.1 from 2010-06-29.

Automatic conversion script
Id: cif_fix_values 3392 2015-05-12 13:50:21Z andrius 
;
_cod_original_sg_symbol_H-M P-1
_cod_database_code 1519890

loop_
_symmetry_equiv_pos_as_xyz
'x, y, z'
'-x, -y, -z'

loop_
_atom_site_label
_atom_site_type_symbol
_atom_site_fract_x
_atom_site_fract_y
_atom_site_fract_z
_atom_site_U_iso_or_equiv
_atom_site_adp_type
_atom_site_occupancy
_atom_site_symmetry_multiplicity
_atom_site_calc_flag
_atom_site_refinement_flags
_atom_site_disorder_assembly
_atom_site_disorder_group
Si1 Si 0.30912(18) 0.20526(14) 0.70990(13) 0.0280(3) Uani 1 1 d . . .
Cl1 Cl 0.59182(18) 0.38007(15) 0.59502(15) 0.0403(4) Uani 1 1 d . . .
O1 O 0.3977(4) 0.2652(3) 0.9408(3) 0.0259(6) Uani 1 1 d . . .
N1 N 0.2322(5) -0.0022(4) 0.8380(4) 0.0215(7) Uani 1 1 d . . .
C1 C 0.2142(6) -0.0076(5) 0.6801(5) 0.0258(8) Uani 1 1 d . . .
H1A H 0.0774 -0.0500 0.6219 0.031 Uiso 1 1 calc R . .
H1B H 0.2859 -0.0866 0.6105 0.031 Uiso 1 1 calc R . .
C5 C 0.1845(6) -0.1186(6) 1.0046(5) 0.0279(9) Uani 1 1 d . . .
H5 H 0.1339 -0.2101 1.0171 0.033 Uiso 1 1 calc R . .
C6 C 0.1550(6) -0.1362(5) 0.8519(5) 0.0245(8) Uani 1 1 d . . .
C2 C 0.3351(5) 0.1495(5) 0.9697(5) 0.0217(8) Uani 1 1 d . . .
C4 C 0.2897(6) 0.0352(6) 1.1432(5) 0.0279(9) Uani 1 1 d . . .
H4 H 0.3084 0.0467 1.2488 0.033 Uiso 1 1 calc R . .
C3 C 0.3651(6) 0.1675(5) 1.1278(5) 0.0251(8) Uani 1 1 d . . .
H3 H 0.4369 0.2705 1.2217 0.030 Uiso 1 1 calc R . .
C8 C 0.5677(7) 0.2929(6) 0.7267(6) 0.0371(10) Uani 1 1 d . . .
H8B H 0.6270 0.3815 0.8423 0.045 Uiso 1 1 calc R . .
H8A H 0.6373 0.2027 0.6955 0.045 Uiso 1 1 calc R . .
F1 F 0.2425(4) 0.1226(4) 0.5056(3) 0.0378(7) Uani 1 1 d . . .
C7 C 0.0458(7) -0.2947(5) 0.6976(5) 0.0310(9) Uani 1 1 d . . .
H7A H -0.0613 -0.2719 0.6451 0.037 Uiso 1 1 calc R . .
H7C H -0.0040 -0.3791 0.7247 0.037 Uiso 1 1 calc R . .
H7B H 0.1313 -0.3366 0.6219 0.037 Uiso 1 1 calc R . .
C9 C 0.1528(9) 0.3598(7) 0.7770(7) 0.0464(13) Uani 1 1 d . . .
H9A H 0.0783 0.3523 0.6800 0.070 Uiso 1 1 calc R . .
H9B H 0.2339 0.4737 0.8491 0.070 Uiso 1 1 calc R . .
H9C H 0.0653 0.3336 0.8368 0.070 Uiso 1 1 calc R . .

loop_
_atom_site_aniso_label
_atom_site_aniso_U_11
_atom_site_aniso_U_22
_atom_site_aniso_U_33
_atom_site_aniso_U_23
_atom_site_aniso_U_13
_atom_site_aniso_U_12
Si1 0.0408(7) 0.0253(6) 0.0185(6) 0.0127(5) 0.0031(5) 0.0073(5)
Cl1 0.0503(7) 0.0355(6) 0.0410(7) 0.0225(5) 0.0193(5) 0.0089(5)
O1 0.0346(15) 0.0222(14) 0.0186(13) 0.0103(11) 0.0014(11) 0.0046(11)
N1 0.0251(16) 0.0248(16) 0.0171(15) 0.0118(13) 0.0042(12) 0.0093(13)
C1 0.032(2) 0.027(2) 0.0158(17) 0.0104(16) 0.0024(15) 0.0058(16)
C5 0.027(2) 0.034(2) 0.035(2) 0.0236(19) 0.0120(17) 0.0136(17)
C6 0.0234(18) 0.027(2) 0.028(2) 0.0156(17) 0.0094(16) 0.0117(16)
C2 0.0220(18) 0.028(2) 0.0180(17) 0.0124(15) 0.0061(14) 0.0110(15)
C4 0.028(2) 0.042(2) 0.0242(19) 0.0207(19) 0.0103(16) 0.0185(18)
C3 0.0261(19) 0.032(2) 0.0171(17) 0.0115(16) 0.0042(14) 0.0112(16)
C8 0.041(2) 0.039(3) 0.029(2) 0.021(2) 0.0031(19) -0.003(2)
F1 0.0505(16) 0.0406(15) 0.0203(12) 0.0175(11) 0.0016(11) 0.0038(12)
C7 0.035(2) 0.026(2) 0.031(2) 0.0130(18) 0.0092(18) 0.0089(17)
C9 0.065(3) 0.039(3) 0.040(3) 0.024(2) 0.000(2) 0.019(3)

loop_
_atom_type_symbol
_atom_type_description
_atom_type_scat_dispersion_real
_atom_type_scat_dispersion_imag
_atom_type_scat_source
C C 0.0033 0.0016 'International Tables Vol C Tables 4.2.6.8 and 6.1.1.4'
H H 0.0000 0.0000 'International Tables Vol C Tables 4.2.6.8 and 6.1.1.4'
N N 0.0061 0.0033 'International Tables Vol C Tables 4.2.6.8 and 6.1.1.4'
O O 0.0106 0.0060 'International Tables Vol C Tables 4.2.6.8 and 6.1.1.4'
Si Si 0.0817 0.0704 'International Tables Vol C Tables 4.2.6.8 and 6.1.1.4'
Cl Cl 0.1484 0.1585 'International Tables Vol C Tables 4.2.6.8 and 6.1.1.4'
F F 0.0171 0.0103 'International Tables Vol C Tables 4.2.6.8 and 6.1.1.4'

loop_
_geom_angle_atom_site_label_1
_geom_angle_atom_site_label_2
_geom_angle_atom_site_label_3
_geom_angle
_geom_angle_site_symmetry_1
_geom_angle_site_symmetry_3
F1 Si1 C8 95.31(18) . .
F1 Si1 C1 89.40(16) . .
C8 Si1 C1 123.9(2) . .
F1 Si1 C9 98.37(19) . .
C8 Si1 C9 116.4(3) . .
C1 Si1 C9 118.1(2) . .
F1 Si1 O1 170.17(15) . .
C8 Si1 O1 84.56(17) . .
C1 Si1 O1 82.58(14) . .
C9 Si1 O1 90.45(19) . .
C2 O1 Si1 114.1(2) . .
C2 N1 C6 123.3(3) . .
C2 N1 C1 113.4(3) . .
C6 N1 C1 123.3(3) . .
N1 C1 Si1 111.7(3) . .
N1 C1 H1A 109.3 . .
Si1 C1 H1A 109.3 . .
N1 C1 H1B 109.3 . .
Si1 C1 H1B 109.3 . .
H1A C1 H1B 107.9 . .
C6 C5 C4 120.1(4) . .
C6 C5 H5 120.0 . .
C4 C5 H5 120.0 . .
C5 C6 N1 118.4(4) . .
C5 C6 C7 123.9(4) . .
N1 C6 C7 117.6(4) . .
O1 C2 N1 117.3(3) . .
O1 C2 C3 124.6(4) . .
N1 C2 C3 118.1(4) . .
C3 C4 C5 120.9(4) . .
C3 C4 H4 119.5 . .
C5 C4 H4 119.5 . .
C4 C3 C2 119.1(4) . .
C4 C3 H3 120.4 . .
C2 C3 H3 120.4 . .
Cl1 C8 Si1 111.6(3) . .
Cl1 C8 H8B 109.3 . .
Si1 C8 H8B 109.3 . .
Cl1 C8 H8A 109.3 . .
Si1 C8 H8A 109.3 . .
H8B C8 H8A 108.0 . .
C6 C7 H7A 109.5 . .
C6 C7 H7C 109.5 . .
H7A C7 H7C 109.5 . .
C6 C7 H7B 109.5 . .
H7A C7 H7B 109.5 . .
H7C C7 H7B 109.5 . .
Si1 C9 H9A 109.5 . .
Si1 C9 H9B 109.5 . .
H9A C9 H9B 109.5 . .
Si1 C9 H9C 109.5 . .
H9A C9 H9C 109.5 . .
H9B C9 H9C 109.5 . .

loop_
_geom_bond_atom_site_label_1
_geom_bond_atom_site_label_2
_geom_bond_distance
_geom_bond_site_symmetry_2
Si1 F1 1.680(3) .
Si1 C8 1.879(5) .
Si1 C1 1.881(4) .
Si1 C9 1.889(6) .
Si1 O1 1.981(3) .
Cl1 C8 1.813(5) .
O1 C2 1.279(5) .
N1 C2 1.371(5) .
N1 C6 1.371(5) .
N1 C1 1.471(5) .
C1 H1A 0.9900 .
C1 H1B 0.9900 .
C5 C6 1.369(6) .
C5 C4 1.408(6) .
C5 H5 0.9500 .
C6 C7 1.498(6) .
C2 C3 1.418(5) .
C4 C3 1.362(6) .
C4 H4 0.9500 .
C3 H3 0.9500 .
C8 H8B 0.9900 .
C8 H8A 0.9900 .
C7 H7A 0.9800 .
C7 H7C 0.9800 .
C7 H7B 0.9800 .
C9 H9A 0.9800 .
C9 H9B 0.9800 .
C9 H9C 0.9800 .
